data_4124100
loop_
_publ_author_name
'Lipton, A.S.'
'Smith, M.D.'
'Adams, R.D.'
'Ellis, P.D.'

_publ_section_title
;
 67Zn solid-state and single-crystal NMR spectroscopy and x-ray structure
 of zinc formate dihydrate
;
_journal_name_full 'Journal of the American Chemical Society'
_journal_page_first 410
_journal_page_last 414
_journal_volume 124
_journal_year 2002
_chemical_formula_sum 'C2 H6 O6 Zn'
_chemical_name_systematic 'Zn (H C O2)2 (H2 O)2'
_space_group_IT_number 14
_symmetry_space_group_name_Hall '-P 2ybc'
_symmetry_space_group_name_H-M 'P 1 21/c 1'
_cell_angle_alpha 90
_cell_angle_beta 97.63
_cell_angle_gamma 90
_cell_formula_units_Z 4
_cell_length_a 8.703
_cell_length_b 7.154
_cell_length_c 9.315
_cell_volume 574.829
_citation_journal_id_ASTM JACSAT
_cod_data_source_file Lipton_JACSAT_2002_625.cif
_cod_data_source_block C2H6O6Zn1
_cod_original_cell_volume 574.8287
_cod_original_formula_sum 'C2 H6 O6 Zn1'
_cod_database_code 4124100

loop_
_symmetry_equiv_pos_as_xyz
x,y,z
-x,y+1/2,-z+1/2
-x,-y,-z
x,-y-1/2,z-1/2

loop_
_atom_site_label
_atom_site_type_symbol
_atom_site_fract_x
_atom_site_fract_y
_atom_site_fract_z
_atom_site_occupancy
_atom_site_U_iso_or_equiv
O2 O-2 1.4355 0.2219 0.9221 1 0.0
O6 O-2 1.4132 0.6081 0.8017 1 0.0
H6 H+1 1.3205 0.6041 0.7585 1 0.0
H5 H+1 1.4891 0.6397 0.7442 1 0.0
H1 H-1 1.324 0.013 0.9 1 0.0
C2 C+4 1.0362 -0.2243 1.2742 1 0.0
C1 C+4 1.3237 0.1171 0.9375 1 0.0
H2 H-1 0.942 -0.301 1.204 1 0.0
O5 O-2 1.7184 0.4753 0.9288 1 0.0
Zn2 Zn+2 1.5 0.5 1 1 0.0
O4 O-2 1.0893 -0.2729 1.4008 1 0.0
Zn1 Zn+2 1 0 1 1 0.0
H3 H+1 1.7629 0.4018 0.9525 1 0.0
O1 O-2 1.2091 0.1598 0.9993 1 0.0
H4 H+1 1.743 0.5773 0.9396 1 0.0
O3 O-2 1.0969 -0.1047 1.2026 1 0.0
